data_7105684
loop_
_publ_author_name
'Andrey V. Protchenko'
'Liban M.A. Saleh'
'Dragoslav Vidovic'
'Deepack Dange'
'Cameron Jones'
'Philip Mountford'
'Simon Aldridge'

_publ_section_title
;
 Contrasting reactivity of anionic boron- and gallium-containing NHC
 analogues: E-C vs. E-M bond formation (E = B, Ga)
;
_journal_name_full Chem.Commun.
_journal_page_first 8546
_journal_paper_doi 10.1039/c0cc02572k
_journal_volume 46
_journal_year 2010
_chemical_formula_moiety 'C50 H70 B1 N5 Ti1'
_chemical_formula_sum 'C50 H70 B N5 Ti'
_chemical_formula_weight 799.85
_chemical_melting_point ?
_space_group_IT_number 15
_symmetry_cell_setting monoclinic
_symmetry_space_group_name_Hall '-C 2yc'
_symmetry_space_group_name_H-M 'C 1 2/c 1'
_atom_sites_solution_hydrogens geom
_atom_sites_solution_primary direct
_audit_creation_date 10-07-08
_audit_creation_method CRYSTALS_ver_14.03
_cell_angle_alpha 90
_cell_angle_beta 106.8532(4)
_cell_angle_gamma 90
_cell_formula_units_Z 8
_cell_length_a 40.1529(3)
_cell_length_b 10.87630(10)
_cell_length_c 25.0464(2)
_cell_measurement_reflns_used 12410
_cell_measurement_temperature 150
_cell_measurement_theta_max 27
_cell_measurement_theta_min 5
_cell_volume 10468.35(15)
_computing_cell_refinement 'DENZO/SCALEPACK (Otwinowski & Minor, 1997)'
_computing_data_collection 'COLLECT (Nonius, 2001).'
_computing_data_reduction 'DENZO/SCALEPACK (Otwinowski & Minor, 1997)'
_computing_molecular_graphics 'CAMERON (Watkin et al., 1996)'
_computing_publication_material 'CRYSTALS (Betteridge et al., 2003)'
_computing_structure_refinement 'CRYSTALS (Betteridge et al., 2003)'
_computing_structure_solution 'SIR92 (Altomare et al., 1994)'
_diffrn_ambient_temperature 150
_diffrn_measured_fraction_theta_full 0.992
_diffrn_measured_fraction_theta_max 0.985
_diffrn_measurement_device Area
_diffrn_measurement_device_type 'Nonius KappaCCD'
_diffrn_measurement_method \w
_diffrn_radiation_monochromator graphite
_diffrn_radiation_type 'Mo K\a'
_diffrn_radiation_wavelength 0.71073
_diffrn_reflns_av_R_equivalents 0.031
_diffrn_reflns_limit_h_max 49
_diffrn_reflns_limit_h_min -52
_diffrn_reflns_limit_k_max 14
_diffrn_reflns_limit_k_min 0
_diffrn_reflns_limit_l_max 32
_diffrn_reflns_limit_l_min 0
_diffrn_reflns_number 11929
_diffrn_reflns_theta_full 27.018
_diffrn_reflns_theta_max 27.569
_diffrn_reflns_theta_min 5.103
_diffrn_standards_number 0
_exptl_absorpt_coefficient_mu 0.197
_exptl_absorpt_correction_T_max 0.97
_exptl_absorpt_correction_T_min 0.89
_exptl_absorpt_correction_type multi-scan
_exptl_absorpt_process_details 'DENZO/SCALEPACK (Otwinowski & Minor, 1997)'
_exptl_crystal_colour yellow
_exptl_crystal_density_diffrn 1.015
_exptl_crystal_density_method 'not measured'
_exptl_crystal_description block
_exptl_crystal_F_000 3456
_exptl_crystal_size_max 0.200
_exptl_crystal_size_mid 0.180
_exptl_crystal_size_min 0.160
_platon_squeeze_details
;
The discrete Fourier transform of the void region were treated as
contributions to the A and B parts of the calculated structure factors.
;
_refine_diff_density_max 0.55
_refine_diff_density_min -0.58
_refine_ls_extinction_method None
_refine_ls_goodness_of_fit_ref 0.9480
_refine_ls_hydrogen_treatment none
_refine_ls_matrix_type full
_refine_ls_number_parameters 542
_refine_ls_number_reflns 11929
_refine_ls_number_restraints 162
_refine_ls_R_factor_all 0.0773
_refine_ls_R_factor_gt 0.0537
_refine_ls_shift/su_max 0.0086733
_refine_ls_shift/su_mean 0.0011106
_refine_ls_structure_factor_coef Fsqd
_refine_ls_weighting_details
;
Method= Modified Sheldrick
w=1/[\s^2^(F^2^) + ( 0.09P)^2^ +15.46P]
,where P=(max(Fo^2^,0) + 2Fc^2^)/3
;
_refine_ls_weighting_scheme calc
_refine_ls_wR_factor_all 0.1627
_refine_ls_wR_factor_gt 0.1505
_refine_ls_wR_factor_ref 0.1627
_reflns_limit_h_max 49
_reflns_limit_h_min -52
_reflns_limit_k_max 14
_reflns_limit_k_min 0
_reflns_limit_l_max 32
_reflns_limit_l_min 0
_reflns_number_gt 8768
_reflns_number_total 11929
_reflns_threshold_expression I>2.0\s(I)
_oxford_diffrn_Wilson_B_factor 2.40
_oxford_diffrn_Wilson_scale 40.83
_oxford_refine_ls_r_factor_ref 0.0773
_oxford_refine_ls_scale 0.15139(7)
_oxford_reflns_number_all 11929
_oxford_reflns_threshold_expression_ref I>-3.0\s(I)
_oxford_structure_analysis_title 124apdv09
_cod_data_source_file C0CC02572K.TXT
_cod_data_source_block 124apdv09
_cod_depositor_comments
;
The following automatic conversions were performed:
'_symmetry_cell_setting' value 'Monoclinic' changed to 'monoclinic'
according to '/home/adriana/struct/CIF-dictionaries/cif_core.dic'
dictionary named 'cif_core.dic' version 2.4.1 from 2010-06-29.

Automatic conversion script
Id: cif_fix_enum 1555 2011-01-17 13:19:09Z saulius 

The following automatic conversions were performed:

'_chemical_melting_point' value 'not measured' was changed to '?' -
the value is undefined or not given.

Automatic conversion script
Id: cif_fix_values 1569 2011-02-09 13:29:24Z adriana 
;
_cod_original_sg_symbol_H-M 'C 1 2/c 1 '
_cod_original_formula_sum 'C50 H70 B1 N5 Ti1'
_cod_database_code 7105684

loop_
_symmetry_equiv_pos_as_xyz
x,y,z
-x,-y,-z
x+1/2,y+1/2,z
-x+1/2,-y+1/2,-z
-x,y,-z+1/2
x,-y,z+1/2
-x+1/2,y+1/2,-z+1/2
x+1/2,-y+1/2,z+1/2

loop_
_atom_site_label
_atom_site_type_symbol
_atom_site_fract_x
_atom_site_fract_y
_atom_site_fract_z
_atom_site_U_iso_or_equiv
_atom_site_occupancy
_atom_site_adp_type
_atom_site_refinement_flags_posn
_atom_site_refinement_flags_adp
_atom_site_refinement_flags_occupancy
_atom_site_disorder_assembly
_atom_site_disorder_group
_oxford_atom_site_special_shape
_atom_site_attached_hydrogens
B1 B 0.59848(5) 0.6069(2) 0.67725(9) 0.0239 1.0000 Uani . . . . . . .
Ti2 Ti 0.680518(9) 0.48130(3) 0.599220(14) 0.0239 1.0000 Uani . . . . . . .
N3 N 0.64369(4) 0.48223(15) 0.64053(7) 0.0254 1.0000 Uani . . . . . . .
C4 C 0.63545(5) 0.37165(19) 0.66042(8) 0.0289 1.0000 Uani . . . . . . .
C5 C 0.60277(6) 0.3235(2) 0.64487(9) 0.0362 1.0000 Uani . . . . . . .
C6 C 0.57749(6) 0.3814(2) 0.59896(10) 0.0406 1.0000 Uani . . . . . . .
C7 C 0.58301(5) 0.4966(2) 0.58518(9) 0.0360 1.0000 Uani . . . . . . .
C8 C 0.61278(5) 0.56515(19) 0.62634(8) 0.0265 1.0000 Uani . . . . . . .
N9 N 0.60996(4) 0.59057(15) 0.73713(7) 0.0249 1.0000 Uani . . . . . . .
C10 C 0.64291(5) 0.55910(19) 0.77647(8) 0.0259 1.0000 Uani . . . . . . .
C11 C 0.64758(5) 0.4446(2) 0.80335(8) 0.0291 1.0000 Uani . . . . . . .
C12 C 0.67909(6) 0.4230(2) 0.84417(9) 0.0355 1.0000 Uani . . . . . . .
C13 C 0.70488(6) 0.5122(2) 0.85830(9) 0.0381 1.0000 Uani . . . . . . .
C14 C 0.69959(5) 0.6252(2) 0.83220(9) 0.0349 1.0000 Uani . . . . . . .
C15 C 0.66842(5) 0.6517(2) 0.79127(8) 0.0300 1.0000 Uani . . . . . . .
C16 C 0.66271(5) 0.7786(2) 0.76493(9) 0.0350 1.0000 Uani . . . . . . .
C17 C 0.66698(7) 0.8799(2) 0.80883(12) 0.0514 1.0000 Uani . . . . . . .
C18 C 0.68709(8) 0.8004(3) 0.72883(12) 0.0551 1.0000 Uani . . . . . . .
C19 C 0.61878(6) 0.3492(2) 0.79190(9) 0.0336 1.0000 Uani . . . . . . .
C20 C 0.63173(7) 0.2180(2) 0.78811(10) 0.0437 1.0000 Uani . . . . . . .
C21 C 0.59999(7) 0.3565(3) 0.83748(11) 0.0497 1.0000 Uani . . . . . . .
C22 C 0.58533(5) 0.6461(2) 0.75960(8) 0.0299 1.0000 Uani . . . . . . .
C23 C 0.55961(5) 0.6947(2) 0.71856(8) 0.0313 1.0000 Uani . . . . . . .
N24 N 0.56638(4) 0.67501(16) 0.66765(7) 0.0270 1.0000 Uani . . . . . . .
C25 C 0.54246(5) 0.7201(2) 0.61675(8) 0.0305 1.0000 Uani . . . . . . .
C26 C 0.55137(6) 0.8259(2) 0.59140(9) 0.0340 1.0000 Uani . . . . . . .
C27 C 0.58480(6) 0.8967(2) 0.61806(9) 0.0365 1.0000 Uani . . . . . . .
C28 C 0.58298(8) 0.9668(2) 0.67005(11) 0.0499 1.0000 Uani . . . . . . .
C29 C 0.59446(7) 0.9875(2) 0.57803(12) 0.0487 1.0000 Uani . . . . . . .
C30 C 0.52790(7) 0.8657(2) 0.54167(10) 0.0464 1.0000 Uani . . . . . . .
C31 C 0.49649(7) 0.8063(3) 0.51918(11) 0.0554 1.0000 Uani . . . . . . .
C32 C 0.48788(6) 0.7055(3) 0.54541(11) 0.0505 1.0000 Uani . . . . . . .
C33 C 0.51068(5) 0.6587(2) 0.59443(10) 0.0389 1.0000 Uani . . . . . . .
C34 C 0.50065(6) 0.5454(3) 0.62181(11) 0.0491 1.0000 Uani . . . . . . .
C35 C 0.48405(7) 0.4456(3) 0.57991(13) 0.0633 1.0000 Uani . . . . . . .
C36 C 0.47593(8) 0.5793(4) 0.65619(15) 0.0747 1.0000 Uani . . . . . . .
N37 N 0.65215(4) 0.38170(17) 0.52356(7) 0.0292 1.0000 Uani . . . . . . .
C38 C 0.65644(6) 0.4121(2) 0.47369(8) 0.0345 1.0000 Uani . . . . . . .
C39 C 0.64017(6) 0.3499(2) 0.42514(9) 0.0432 1.0000 Uani . . . . . . .
C40 C 0.61819(7) 0.2542(3) 0.42693(10) 0.0497 1.0000 Uani . . . . . . .
C41 C 0.61333(7) 0.2224(3) 0.47763(10) 0.0454 1.0000 Uani . . . . . . .
C42 C 0.63073(6) 0.2876(2) 0.52465(9) 0.0348 1.0000 Uani . . . . . . .
N43 N 0.67727(5) 0.62401(17) 0.56876(7) 0.0315 1.0000 Uani . . . . . . .
C44 C 0.67503(6) 0.74229(16) 0.54112(8) 0.0480 1.0000 Uani D . . . . . .
C45 C 0.72301(5) 0.3179(2) 0.59551(8) 0.0297 1.0000 Uani . . . . . . .
C46 C 0.71393(5) 0.2945(2) 0.64550(8) 0.0298 1.0000 Uani . . . . . . .
C47 C 0.72385(5) 0.3985(2) 0.68061(8) 0.0308 1.0000 Uani . . . . . . .
C48 C 0.73925(5) 0.4859(2) 0.65245(9) 0.0328 1.0000 Uani . . . . . . .
C49 C 0.73902(5) 0.4346(2) 0.60001(9) 0.0316 1.0000 Uani . . . . . . .
C50 C 0.75619(6) 0.4876(3) 0.55912(11) 0.0466 1.0000 Uani . . . . . . .
C51 C 0.75629(6) 0.6042(2) 0.67688(12) 0.0481 1.0000 Uani . . . . . . .
C52 C 0.72099(6) 0.4139(3) 0.73877(9) 0.0408 1.0000 Uani . . . . . . .
C53 C 0.70052(6) 0.1731(2) 0.65913(11) 0.0423 1.0000 Uani . . . . . . .
C54 C 0.72003(6) 0.2264(2) 0.54914(9) 0.0402 1.0000 Uani . . . . . . .
C55 C 0.68164(7) 0.8462(3) 0.58389(12) 0.0527 0.870(4) Uani D . P 2 1 . .
C56 C 0.63737(8) 0.7534(3) 0.50157(11) 0.0590 0.870(4) Uani D . P 2 1 . .
C57 C 0.70067(9) 0.7524(3) 0.50711(13) 0.0712 0.870(4) Uani D . P 2 1 . .
C58 C 0.7093(3) 0.8014(14) 0.5770(6) 0.0538 0.130(4) Uani D . P 2 2 . .
C59 C 0.6446(3) 0.8255(13) 0.5415(6) 0.0526 0.130(4) Uani D . P 2 2 . .
C60 C 0.6766(4) 0.7278(15) 0.4809(3) 0.0530 0.130(4) Uani D . P 2 2 . .
H41 H 0.6544 0.3268 0.6854 0.0330 1.0000 Uiso R . . . . . .
H51 H 0.5970 0.2531 0.6630 0.0408 1.0000 Uiso R . . . . . .
H61 H 0.5575 0.3387 0.5779 0.0455 1.0000 Uiso R . . . . . .
H71 H 0.5696 0.5346 0.5522 0.0409 1.0000 Uiso R . . . . . .
H81 H 0.6180 0.6400 0.6072 0.0282 1.0000 Uiso R . . . . . .
H121 H 0.6829 0.3464 0.8622 0.0404 1.0000 Uiso R . . . . . .
H131 H 0.7258 0.4967 0.8857 0.0446 1.0000 Uiso R . . . . . .
H141 H 0.7170 0.6854 0.8414 0.0382 1.0000 Uiso R . . . . . .
H161 H 0.6389 0.7851 0.7399 0.0413 1.0000 Uiso R . . . . . .
H172 H 0.6636 0.9588 0.7900 0.0738 1.0000 Uiso R . . . . . .
H171 H 0.6902 0.8750 0.8340 0.0746 1.0000 Uiso R . . . . . .
H173 H 0.6495 0.8693 0.8280 0.0746 1.0000 Uiso R . . . . . .
H181 H 0.6824 0.8806 0.7123 0.0819 1.0000 Uiso R . . . . . .
H183 H 0.7107 0.7978 0.7518 0.0818 1.0000 Uiso R . . . . . .
H182 H 0.6829 0.7384 0.6996 0.0820 1.0000 Uiso R . . . . . .
H191 H 0.6012 0.3695 0.7556 0.0380 1.0000 Uiso R . . . . . .
H201 H 0.6113 0.1655 0.7744 0.0615 1.0000 Uiso R . . . . . .
H202 H 0.6448 0.1884 0.8251 0.0621 1.0000 Uiso R . . . . . .
H203 H 0.6462 0.2145 0.7635 0.0624 1.0000 Uiso R . . . . . .
H212 H 0.5795 0.3045 0.8287 0.0748 1.0000 Uiso R . . . . . .
H213 H 0.6161 0.3265 0.8723 0.0748 1.0000 Uiso R . . . . . .
H211 H 0.5932 0.4397 0.8419 0.0750 1.0000 Uiso R . . . . . .
H221 H 0.5881 0.6473 0.7985 0.0327 1.0000 Uiso R . . . . . .
H231 H 0.5399 0.7365 0.7231 0.0358 1.0000 Uiso R . . . . . .
H271 H 0.6044 0.8371 0.6293 0.0406 1.0000 Uiso R . . . . . .
H282 H 0.6039 1.0120 0.6861 0.0697 1.0000 Uiso R . . . . . .
H283 H 0.5790 0.9115 0.6976 0.0698 1.0000 Uiso R . . . . . .
H281 H 0.5642 1.0240 0.6597 0.0696 1.0000 Uiso R . . . . . .
H291 H 0.6170 1.0199 0.5956 0.0717 1.0000 Uiso R . . . . . .
H293 H 0.5946 0.9480 0.5435 0.0722 1.0000 Uiso R . . . . . .
H292 H 0.5781 1.0551 0.5693 0.0715 1.0000 Uiso R . . . . . .
H301 H 0.5338 0.9346 0.5235 0.0543 1.0000 Uiso R . . . . . .
H311 H 0.4809 0.8363 0.4863 0.0656 1.0000 Uiso R . . . . . .
H321 H 0.4658 0.6660 0.5289 0.0572 1.0000 Uiso R . . . . . .
H341 H 0.5222 0.5118 0.6478 0.0543 1.0000 Uiso R . . . . . .
H353 H 0.4820 0.3706 0.5994 0.0916 1.0000 Uiso R . . . . . .
H351 H 0.4982 0.4299 0.5553 0.0915 1.0000 Uiso R . . . . . .
H352 H 0.4607 0.4699 0.5588 0.0919 1.0000 Uiso R . . . . . .
H361 H 0.4682 0.5058 0.6712 0.1032 1.0000 Uiso R . . . . . .
H362 H 0.4875 0.6336 0.6863 0.1029 1.0000 Uiso R . . . . . .
H363 H 0.4558 0.6198 0.6326 0.1027 1.0000 Uiso R . . . . . .
H381 H 0.6714 0.4798 0.4731 0.0391 1.0000 Uiso R . . . . . .
H391 H 0.6436 0.3707 0.3908 0.0484 1.0000 Uiso R . . . . . .
H401 H 0.6069 0.2121 0.3942 0.0548 1.0000 Uiso R . . . . . .
H411 H 0.5987 0.1573 0.4803 0.0530 1.0000 Uiso R . . . . . .
H421 H 0.6275 0.2660 0.5590 0.0389 1.0000 Uiso R . . . . . .
H501 H 0.7589 0.5735 0.5647 0.0673 1.0000 Uiso R . . . . . .
H503 H 0.7791 0.4504 0.5648 0.0667 1.0000 Uiso R . . . . . .
H502 H 0.7417 0.4745 0.5217 0.0672 1.0000 Uiso R . . . . . .
H512 H 0.7527 0.6651 0.6476 0.0706 1.0000 Uiso R . . . . . .
H511 H 0.7807 0.5895 0.6946 0.0705 1.0000 Uiso R . . . . . .
H513 H 0.7452 0.6338 0.7039 0.0702 1.0000 Uiso R . . . . . .
H523 H 0.7396 0.4660 0.7598 0.0592 1.0000 Uiso R . . . . . .
H521 H 0.7235 0.3361 0.7571 0.0595 1.0000 Uiso R . . . . . .
H522 H 0.6991 0.4500 0.7386 0.0589 1.0000 Uiso R . . . . . .
H531 H 0.6968 0.1771 0.6958 0.0596 1.0000 Uiso R . . . . . .
H532 H 0.7176 0.1096 0.6597 0.0602 1.0000 Uiso R . . . . . .
H533 H 0.6789 0.1512 0.6320 0.0602 1.0000 Uiso R . . . . . .
H543 H 0.7179 0.2682 0.5141 0.0570 1.0000 Uiso R . . . . . .
H541 H 0.7398 0.1744 0.5579 0.0572 1.0000 Uiso R . . . . . .
H542 H 0.6996 0.1774 0.5450 0.0576 1.0000 Uiso R . . . . . .
H551 H 0.6767 0.9222 0.5633 0.0779 0.870(4) Uiso R . P 2 1 . .
H552 H 0.7064 0.8427 0.6083 0.0782 0.870(4) Uiso R . P 2 1 . .
H553 H 0.6644 0.8357 0.6041 0.0777 0.870(4) Uiso R . P 2 1 . .
H562 H 0.6346 0.8291 0.4789 0.0872 0.870(4) Uiso R . P 2 1 . .
H563 H 0.6210 0.7536 0.5235 0.0871 0.870(4) Uiso R . P 2 1 . .
H561 H 0.6320 0.6825 0.4766 0.0870 0.870(4) Uiso R . P 2 1 . .
H571 H 0.6978 0.8290 0.4865 0.0990 0.870(4) Uiso R . P 2 1 . .
H572 H 0.7233 0.7467 0.5331 0.0989 0.870(4) Uiso R . P 2 1 . .
H573 H 0.6963 0.6861 0.4813 0.0984 0.870(4) Uiso R . P 2 1 . .
H582 H 0.7077 0.8867 0.5663 0.0710 0.130(4) Uiso R . P 2 2 . .
H583 H 0.7304 0.7678 0.5724 0.0709 0.130(4) Uiso R . P 2 2 . .
H581 H 0.7099 0.7947 0.6156 0.0710 0.130(4) Uiso R . P 2 2 . .
H591 H 0.6362 0.8665 0.5062 0.0720 0.130(4) Uiso R . P 2 2 . .
H593 H 0.6495 0.8851 0.5710 0.0719 0.130(4) Uiso R . P 2 2 . .
H592 H 0.6273 0.7689 0.5463 0.0720 0.130(4) Uiso R . P 2 2 . .
H602 H 0.6653 0.8290 0.4584 0.0660 0.130(4) Uiso R . P 2 2 . .
H601 H 0.7090 0.7120 0.4888 0.0660 0.130(4) Uiso R . P 2 2 . .
H603 H 0.6580 0.6359 0.4603 0.0660 0.130(4) Uiso R . P 2 2 . .

loop_
_atom_site_aniso_label
_atom_site_aniso_U_11
_atom_site_aniso_U_22
_atom_site_aniso_U_33
_atom_site_aniso_U_23
_atom_site_aniso_U_13
_atom_site_aniso_U_12
B1 0.0198(10) 0.0266(11) 0.0251(10) -0.0019(9) 0.0062(8) -0.0027(8)
Ti2 0.02214(17) 0.02918(19) 0.02172(18) -0.00006(14) 0.00837(13) 0.00106(14)
N3 0.0240(8) 0.0294(8) 0.0235(8) 0.0011(7) 0.0081(6) 0.0037(7)
C4 0.0330(10) 0.0320(11) 0.0248(10) 0.0002(8) 0.0132(8) 0.0022(8)
C5 0.0406(12) 0.0387(12) 0.0345(11) -0.0063(10) 0.0190(10) -0.0080(10)
C6 0.0300(11) 0.0512(15) 0.0395(12) -0.0162(11) 0.0081(9) -0.0070(10)
C7 0.0282(10) 0.0530(15) 0.0238(10) -0.0079(10) 0.0028(8) 0.0072(9)
C8 0.0241(9) 0.0328(10) 0.0230(9) 0.0013(8) 0.0074(7) 0.0028(8)
N9 0.0199(7) 0.0311(9) 0.0240(8) -0.0023(7) 0.0068(6) 0.0010(6)
C10 0.0221(9) 0.0357(11) 0.0202(9) -0.0029(8) 0.0065(7) 0.0022(8)
C11 0.0295(10) 0.0369(11) 0.0225(9) -0.0028(8) 0.0100(8) 0.0040(8)
C12 0.0395(12) 0.0412(13) 0.0256(10) 0.0026(9) 0.0090(9) 0.0106(10)
C13 0.0288(10) 0.0537(14) 0.0269(10) -0.0059(10) 0.0005(8) 0.0082(10)
C14 0.0255(10) 0.0459(13) 0.0307(11) -0.0088(10) 0.0039(8) -0.0013(9)
C15 0.0250(10) 0.0370(11) 0.0283(10) -0.0060(9) 0.0080(8) -0.0001(8)
C16 0.0275(10) 0.0354(12) 0.0392(12) -0.0026(10) 0.0051(9) -0.0045(9)
C17 0.0564(16) 0.0395(14) 0.0593(16) -0.0074(12) 0.0181(13) -0.0012(12)
C18 0.0629(17) 0.0529(16) 0.0561(16) 0.0044(13) 0.0277(14) -0.0050(13)
C19 0.0375(11) 0.0358(12) 0.0285(10) 0.0015(9) 0.0112(9) -0.0004(9)
C20 0.0561(15) 0.0375(13) 0.0409(13) 0.0010(11) 0.0194(11) 0.0011(11)
C21 0.0514(15) 0.0540(16) 0.0525(15) -0.0016(13) 0.0288(12) -0.0043(12)
C22 0.0258(10) 0.0406(12) 0.0257(10) -0.0033(9) 0.0110(8) 0.0014(8)
C23 0.0244(10) 0.0426(12) 0.0287(10) -0.0028(9) 0.0104(8) 0.0051(8)
N24 0.0226(8) 0.0349(9) 0.0236(8) -0.0008(7) 0.0067(6) 0.0013(7)
C25 0.0226(9) 0.0422(12) 0.0254(10) -0.0021(9) 0.0047(8) 0.0065(8)
C26 0.0337(11) 0.0369(12) 0.0302(10) -0.0006(9) 0.0073(9) 0.0082(9)
C27 0.0357(11) 0.0333(11) 0.0385(12) 0.0037(10) 0.0075(9) 0.0045(9)
C28 0.0632(17) 0.0399(14) 0.0447(14) -0.0050(11) 0.0125(12) -0.0040(12)
C29 0.0527(15) 0.0395(14) 0.0553(16) 0.0085(12) 0.0178(13) 0.0026(11)
C30 0.0482(14) 0.0481(15) 0.0371(13) 0.0064(11) 0.0033(11) 0.0097(11)
C31 0.0458(15) 0.0652(18) 0.0411(14) 0.0018(13) -0.0099(11) 0.0128(13)
C32 0.0299(12) 0.0677(18) 0.0449(14) -0.0038(13) -0.0033(10) 0.0024(11)
C33 0.0234(10) 0.0540(14) 0.0371(12) -0.0032(11) 0.0052(9) 0.0024(9)
C34 0.0281(11) 0.0675(18) 0.0504(15) 0.0012(13) 0.0092(10) -0.0104(11)
C35 0.0435(15) 0.071(2) 0.0701(19) -0.0055(16) 0.0079(14) -0.0182(14)
C36 0.0479(17) 0.112(3) 0.073(2) -0.008(2) 0.0314(15) -0.0209(17)
N37 0.0284(9) 0.0366(10) 0.0235(8) 0.0011(7) 0.0090(7) 0.0030(7)
C38 0.0347(11) 0.0438(13) 0.0249(10) 0.0052(9) 0.0087(8) 0.0009(9)
C39 0.0479(14) 0.0582(16) 0.0228(10) 0.0019(10) 0.0093(10) -0.0037(11)
C40 0.0509(15) 0.0664(18) 0.0279(11) -0.0094(12) 0.0053(10) -0.0124(13)
C41 0.0459(13) 0.0541(15) 0.0365(12) -0.0075(11) 0.0127(10) -0.0175(11)
C42 0.0364(11) 0.0420(12) 0.0277(10) 0.0005(9) 0.0122(9) -0.0033(9)
N43 0.0347(9) 0.0331(9) 0.0296(9) 0.0016(7) 0.0138(7) 0.0011(7)
C44 0.0727(15) 0.0372(12) 0.0430(12) 0.0106(10) 0.0307(11) 0.0077(11)
C45 0.0263(10) 0.0367(11) 0.0257(10) -0.0046(9) 0.0068(8) 0.0072(8)
C46 0.0290(10) 0.0336(11) 0.0276(10) 0.0010(9) 0.0095(8) 0.0080(8)
C47 0.0258(10) 0.0415(12) 0.0233(10) -0.0020(9) 0.0044(8) 0.0083(8)
C48 0.0223(9) 0.0408(12) 0.0335(11) -0.0076(9) 0.0053(8) 0.0027(8)
C49 0.0239(10) 0.0421(12) 0.0305(10) -0.0025(9) 0.0104(8) 0.0038(8)
C50 0.0379(12) 0.0589(16) 0.0509(14) 0.0031(12) 0.0251(11) 0.0016(11)
C51 0.0335(12) 0.0488(15) 0.0582(16) -0.0189(13) 0.0074(11) -0.0048(10)
C52 0.0359(12) 0.0594(16) 0.0253(10) -0.0039(10) 0.0059(9) 0.0140(11)
C53 0.0446(13) 0.0378(13) 0.0465(13) 0.0070(11) 0.0166(11) 0.0095(10)
C54 0.0408(12) 0.0460(14) 0.0326(11) -0.0072(10) 0.0089(9) 0.0113(10)
C55 0.069(2) 0.0341(15) 0.0584(18) 0.0034(13) 0.0247(15) -0.0014(13)
C56 0.087(2) 0.0466(17) 0.0378(15) 0.0120(14) 0.0087(15) 0.0186(16)
C57 0.100(3) 0.0532(19) 0.086(2) 0.0238(18) 0.067(2) 0.0085(18)
C58 0.078(5) 0.044(5) 0.045(5) 0.009(5) 0.026(5) 0.011(5)
C59 0.075(5) 0.043(5) 0.048(5) 0.010(5) 0.032(5) 0.008(4)
C60 0.081(6) 0.043(5) 0.042(4) 0.012(5) 0.031(5) 0.005(5)

loop_
_atom_type_symbol
_atom_type_scat_dispersion_real
_atom_type_scat_dispersion_imag
_atom_type_scat_Cromer_Mann_a1
_atom_type_scat_Cromer_Mann_b1
_atom_type_scat_Cromer_Mann_a2
_atom_type_scat_Cromer_Mann_b2
_atom_type_scat_Cromer_Mann_a3
_atom_type_scat_Cromer_Mann_b3
_atom_type_scat_Cromer_Mann_a4
_atom_type_scat_Cromer_Mann_b4
_atom_type_scat_Cromer_Mann_c
_atom_type_scat_source
C 0.0033 0.0016 2.3100 20.8439 1.0200 10.2075 1.5886 0.5687 0.8650 51.6512 0.2156 'International Tables Vol C 4.2.6.8 and 6.1.1.4'
H 0.0000 0.0000 0.4930 10.5109 0.3229 26.1257 0.1402 3.1424 0.0408 57.7998 0.0030 'International Tables Vol C 4.2.6.8 and 6.1.1.4'
N 0.0061 0.0033 12.2126 0.0057 3.1322 9.8933 2.0125 28.9975 1.1663 0.5826 -11.5290 'International Tables Vol C 4.2.6.8 and 6.1.1.4'
B 0.0013 0.0007 2.0545 23.2185 1.3326 1.0210 1.0979 60.3498 0.7068 0.1403 -0.1932 'International Tables Vol C 4.2.6.8 and 6.1.1.4'
Ti 0.2776 0.4457 9.7595 7.8508 7.3558 0.5000 1.6991 35.6338 1.9021 116.1050 1.2807 'International Tables Vol C 4.2.6.8 and 6.1.1.4'

loop_
_geom_angle_atom_site_label_1
_geom_angle_site_symmetry_1
_geom_angle_atom_site_label_2
_geom_angle_site_symmetry_2
_geom_angle_atom_site_label_3
_geom_angle_site_symmetry_3
_geom_angle
_geom_angle_publ_flag
C8 . B1 . N9 . 135.07(17) yes
C8 . B1 . N24 . 121.27(17) yes
N9 . B1 . N24 . 103.64(16) yes
N3 . Ti2 . N37 . 99.78(6) yes
N3 . Ti2 . N43 . 104.39(7) yes
N37 . Ti2 . N43 . 96.26(8) yes
N3 . Ti2 . C45 . 129.09(7) yes
N37 . Ti2 . C45 . 78.73(6) yes
N43 . Ti2 . C45 . 126.47(8) yes
N3 . Ti2 . C46 . 97.95(7) yes
N37 . Ti2 . C46 . 94.18(7) yes
N43 . Ti2 . C46 . 153.28(8) yes
C45 . Ti2 . C46 . 33.04(6) yes
N3 . Ti2 . C47 . 91.40(7) yes
N37 . Ti2 . C47 . 127.31(7) yes
N43 . Ti2 . C47 . 130.50(8) yes
C45 . Ti2 . C47 . 55.61(7) yes
C46 . Ti2 . C47 . 33.14(7) yes
N3 . Ti2 . C48 . 117.98(7) yes
N37 . Ti2 . C48 . 133.25(7) yes
N43 . Ti2 . C48 . 99.64(8) yes
C45 . Ti2 . C48 . 56.56(7) yes
C46 . Ti2 . C48 . 56.21(7) yes
N3 . Ti2 . C49 . 148.32(7) yes
N37 . Ti2 . C49 . 99.48(7) yes
N43 . Ti2 . C49 . 98.23(8) yes
C45 . Ti2 . C49 . 33.58(7) yes
C46 . Ti2 . C49 . 55.71(7) yes
C47 . Ti2 . C48 . 34.63(8) yes
C47 . Ti2 . C49 . 56.94(7) yes
C48 . Ti2 . C49 . 34.90(7) yes
Ti2 . N3 . C4 . 117.72(12) yes
Ti2 . N3 . C8 . 123.97(12) yes
C4 . N3 . C8 . 110.08(15) yes
N3 . C4 . C5 . 123.0(2) yes
N3 . C4 . H41 . 116.7 no
C5 . C4 . H41 . 120.2 no
C4 . C5 . C6 . 117.3(2) yes
C4 . C5 . H51 . 121.4 no
C6 . C5 . H51 . 121.3 no
C5 . C6 . C7 . 119.1(2) yes
C5 . C6 . H61 . 121.3 no
C7 . C6 . H61 . 119.6 no
C6 . C7 . C8 . 116.07(19) yes
C6 . C7 . H71 . 122.9 no
C8 . C7 . H71 . 121.0 no
C7 . C8 . N3 . 107.46(16) yes
C7 . C8 . B1 . 106.48(15) yes
N3 . C8 . B1 . 116.45(16) yes
C7 . C8 . H81 . 107.9 no
N3 . C8 . H81 . 109.3 no
B1 . C8 . H81 . 109.0 no
B1 . N9 . C10 . 133.67(15) yes
B1 . N9 . C22 . 108.21(16) yes
C10 . N9 . C22 . 116.09(15) yes
N9 . C10 . C11 . 120.47(17) yes
N9 . C10 . C15 . 117.61(18) yes
C11 . C10 . C15 . 121.54(18) yes
C10 . C11 . C12 . 117.86(19) yes
C10 . C11 . C19 . 121.85(18) yes
C12 . C11 . C19 . 120.2(2) yes
C11 . C12 . C13 . 121.3(2) yes
C11 . C12 . H121 . 119.3 no
C13 . C12 . H121 . 119.4 no
C12 . C13 . C14 . 120.1(2) yes
C12 . C13 . H131 . 120.5 no
C14 . C13 . H131 . 119.4 no
C13 . C14 . C15 . 120.9(2) yes
C13 . C14 . H141 . 120.3 no
C15 . C14 . H141 . 118.8 no
C10 . C15 . C14 . 118.3(2) yes
C10 . C15 . C16 . 121.97(18) yes
C14 . C15 . C16 . 119.73(19) yes
C15 . C16 . C17 . 111.79(19) yes
C15 . C16 . C18 . 110.80(19) yes
C17 . C16 . C18 . 110.8(2) yes
C15 . C16 . H161 . 109.8 no
C17 . C16 . H161 . 107.0 no
C18 . C16 . H161 . 106.4 no
C16 . C17 . H172 . 108.5 no
C16 . C17 . H171 . 108.4 no
H172 . C17 . H171 . 109.9 no
C16 . C17 . H173 . 108.9 no
H172 . C17 . H173 . 109.0 no
H171 . C17 . H173 . 112.0 no
C16 . C18 . H181 . 108.4 no
C16 . C18 . H183 . 109.3 no
H181 . C18 . H183 . 108.8 no
C16 . C18 . H182 . 109.5 no
H181 . C18 . H182 . 109.6 no
H183 . C18 . H182 . 111.1 no
C11 . C19 . C20 . 113.25(19) yes
C11 . C19 . C21 . 109.53(18) yes
C20 . C19 . C21 . 109.99(19) yes
C11 . C19 . H191 . 108.6 no
C20 . C19 . H191 . 108.2 no
C21 . C19 . H191 . 107.1 no
C19 . C20 . H201 . 107.5 no
C19 . C20 . H202 . 110.4 no
H201 . C20 . H202 . 107.9 no
C19 . C20 . H203 . 110.8 no
H201 . C20 . H203 . 110.7 no
H202 . C20 . H203 . 109.4 no
C19 . C21 . H212 . 111.5 no
C19 . C21 . H213 . 107.7 no
H212 . C21 . H213 . 107.8 no
C19 . C21 . H211 . 110.6 no
H212 . C21 . H211 . 108.9 no
H213 . C21 . H211 . 110.4 no
N9 . C22 . C23 . 109.72(17) yes
N9 . C22 . H221 . 122.0 no
C23 . C22 . H221 . 128.2 no
C22 . C23 . N24 . 109.33(17) yes
C22 . C23 . H231 . 125.7 no
N24 . C23 . H231 . 125.0 no
C23 . N24 . B1 . 109.10(16) yes
C23 . N24 . C25 . 119.99(16) yes
B1 . N24 . C25 . 130.91(16) yes
N24 . C25 . C26 . 119.03(18) yes
N24 . C25 . C33 . 119.0(2) yes
C26 . C25 . C33 . 121.94(19) yes
C25 . C26 . C27 . 121.43(18) yes
C25 . C26 . C30 . 117.5(2) yes
C27 . C26 . C30 . 121.1(2) yes
C26 . C27 . C28 . 111.81(19) yes
C26 . C27 . C29 . 113.35(19) yes
C28 . C27 . C29 . 108.6(2) yes
C26 . C27 . H271 . 108.6 no
C28 . C27 . H271 . 108.3 no
C29 . C27 . H271 . 106.0 no
C27 . C28 . H282 . 111.2 no
C27 . C28 . H283 . 110.9 no
H282 . C28 . H283 . 109.3 no
C27 . C28 . H281 . 108.9 no
H282 . C28 . H281 . 107.8 no
H283 . C28 . H281 . 108.6 no
C27 . C29 . H291 . 108.9 no
C27 . C29 . H293 . 111.5 no
H291 . C29 . H293 . 109.0 no
C27 . C29 . H292 . 110.8 no
H291 . C29 . H292 . 108.3 no
H293 . C29 . H292 . 108.3 no
C26 . C30 . C31 . 121.3(3) yes
C26 . C30 . H301 . 118.6 no
C31 . C30 . H301 . 120.1 no
C30 . C31 . C32 . 120.3(2) yes
C30 . C31 . H311 . 119.6 no
C32 . C31 . H311 . 120.1 no
C31 . C32 . C33 . 121.3(2) yes
C31 . C32 . H321 . 118.6 no
C33 . C32 . H321 . 120.1 no
C25 . C33 . C32 . 117.7(2) yes
C25 . C33 . C34 . 122.3(2) yes
C32 . C33 . C34 . 120.0(2) yes
C33 . C34 . C35 . 112.8(2) yes
C33 . C34 . C36 . 110.9(3) yes
C35 . C34 . C36 . 109.4(2) yes
C33 . C34 . H341 . 107.5 no
C35 . C34 . H341 . 108.4 no
C36 . C34 . H341 . 107.6 no
C34 . C35 . H353 . 109.7 no
C34 . C35 . H351 . 110.2 no
H353 . C35 . H351 . 109.0 no
C34 . C35 . H352 . 110.0 no
H353 . C35 . H352 . 107.3 no
H351 . C35 . H352 . 110.6 no
C34 . C36 . H361 . 110.5 no
C34 . C36 . H362 . 110.0 no
H361 . C36 . H362 . 109.6 no
C34 . C36 . H363 . 109.4 no
H361 . C36 . H363 . 108.0 no
H362 . C36 . H363 . 109.3 no
Ti2 . N37 . C38 . 120.31(15) yes
Ti2 . N37 . C42 . 122.29(13) yes
C38 . N37 . C42 . 117.38(18) yes
N37 . C38 . C39 . 122.7(2) yes
N37 . C38 . H381 . 117.0 no
C39 . C38 . H381 . 120.3 no
C38 . C39 . C40 . 119.2(2) yes
C38 . C39 . H391 . 122.2 no
C40 . C39 . H391 . 118.7 no
C39 . C40 . C41 . 118.8(2) yes
C39 . C40 . H401 . 119.7 no
C41 . C40 . H401 . 121.5 no
C40 . C41 . C42 . 118.9(2) yes
C40 . C41 . H411 . 121.0 no
C42 . C41 . H411 . 120.1 no
C41 . C42 . N37 . 123.0(2) yes
C41 . C42 . H421 . 119.0 no
N37 . C42 . H421 . 118.0 no
Ti2 . N43 . C44 . 177.55(14) yes
N43 . C44 . C55 . 110.31(17) yes
N43 . C44 . C56 . 106.71(18) yes
C55 . C44 . C56 . 109.21(6) yes
N43 . C44 . C57 . 111.91(17) yes
C55 . C44 . C57 . 109.39(6) yes
C56 . C44 . C57 . 109.24(6) yes
N43 . C44 . C58 . 99.7(6) yes
N43 . C44 . C59 . 117.5(6) yes
C58 . C44 . C59 . 109.25(6) yes
N43 . C44 . C60 . 111.3(6) yes
C58 . C44 . C60 . 109.23(6) yes
C59 . C44 . C60 . 109.27(6) yes
Ti2 . C45 . C46 . 75.02(11) yes
Ti2 . C45 . C49 . 69.86(11) yes
C46 . C45 . C49 . 108.47(18) yes
Ti2 . C45 . C54 . 126.81(14) yes
C46 . C45 . C54 . 125.1(2) yes
C49 . C45 . C54 . 125.96(19) yes
C45 . C46 . Ti2 . 71.94(11) yes
C45 . C46 . C47 . 107.77(19) yes
Ti2 . C46 . C47 . 70.05(11) yes
C45 . C46 . C53 . 123.83(19) yes
Ti2 . C46 . C53 . 129.36(14) yes
C47 . C46 . C53 . 127.97(19) yes
Ti2 . C47 . C46 . 76.81(11) yes
Ti2 . C47 . C48 . 69.32(11) yes
C46 . C47 . C48 . 107.99(18) yes
Ti2 . C47 . C52 . 122.17(14) yes
C46 . C47 . C52 . 127.1(2) yes
C48 . C47 . C52 . 124.8(2) yes
Ti2 . C48 . C47 . 76.05(11) yes
Ti2 . C48 . C49 . 74.42(12) yes
C47 . C48 . C49 . 107.89(19) yes
Ti2 . C48 . C51 . 120.87(15) yes
C47 . C48 . C51 . 125.5(2) yes
C49 . C48 . C51 . 126.3(2) yes
Ti2 . C49 . C48 . 70.68(11) yes
Ti2 . C49 . C45 . 76.55(11) yes
C48 . C49 . C45 . 107.85(18) yes
Ti2 . C49 . C50 . 123.65(15) yes
C48 . C49 . C50 . 126.6(2) yes
C45 . C49 . C50 . 125.2(2) yes
C49 . C50 . H501 . 109.4 no
C49 . C50 . H503 . 110.0 no
H501 . C50 . H503 . 108.8 no
C49 . C50 . H502 . 110.0 no
H501 . C50 . H502 . 107.6 no
H503 . C50 . H502 . 110.9 no
C48 . C51 . H512 . 109.2 no
C48 . C51 . H511 . 109.1 no
H512 . C51 . H511 . 111.7 no
C48 . C51 . H513 . 108.8 no
H512 . C51 . H513 . 107.8 no
H511 . C51 . H513 . 110.2 no
C47 . C52 . H523 . 109.3 no
C47 . C52 . H521 . 109.9 no
H523 . C52 . H521 . 107.6 no
C47 . C52 . H522 . 111.6 no
H523 . C52 . H522 . 109.0 no
H521 . C52 . H522 . 109.4 no
C46 . C53 . H531 . 109.8 no
C46 . C53 . H532 . 109.3 no
H531 . C53 . H532 . 108.7 no
C46 . C53 . H533 . 111.4 no
H531 . C53 . H533 . 108.7 no
H532 . C53 . H533 . 108.9 no
C45 . C54 . H543 . 110.7 no
C45 . C54 . H541 . 110.0 no
H543 . C54 . H541 . 109.8 no
C45 . C54 . H542 . 108.9 no
H543 . C54 . H542 . 108.3 no
H541 . C54 . H542 . 109.1 no
C44 . C55 . H551 . 107.0 no
C44 . C55 . H552 . 109.9 no
H551 . C55 . H552 . 111.8 no
C44 . C55 . H553 . 105.8 no
H551 . C55 . H553 . 108.1 no
H552 . C55 . H553 . 113.9 no
C44 . C56 . H562 . 111.0 no
C44 . C56 . H563 . 109.5 no
H562 . C56 . H563 . 109.9 no
C44 . C56 . H561 . 109.8 no
H562 . C56 . H561 . 108.9 no
H563 . C56 . H561 . 107.7 no
C44 . C57 . H571 . 111.4 no
C44 . C57 . H572 . 106.1 no
H571 . C57 . H572 . 111.2 no
C44 . C57 . H573 . 107.8 no
H571 . C57 . H573 . 108.6 no
H572 . C57 . H573 . 111.6 no
C44 . C58 . H582 . 105.2 no
C44 . C58 . H583 . 116.1 no
H582 . C58 . H583 . 108.9 no
C44 . C58 . H581 . 108.1 no
H582 . C58 . H581 . 109.3 no
H583 . C58 . H581 . 109.0 no
C44 . C59 . H591 . 109.7 no
C44 . C59 . H593 . 114.7 no
H591 . C59 . H593 . 109.5 no
C44 . C59 . H592 . 103.4 no
H591 . C59 . H592 . 109.8 no
H593 . C59 . H592 . 109.6 no
C44 . C60 . H602 . 103.8 no
C44 . C60 . H601 . 101.2 no
H602 . C60 . H601 . 114.1 no
C44 . C60 . H603 . 107.1 no
H602 . C60 . H603 . 114.3 no
H601 . C60 . H603 . 114.5 no

loop_
_geom_bond_atom_site_label_1
_geom_bond_site_symmetry_1
_geom_bond_atom_site_label_2
_geom_bond_site_symmetry_2
_geom_bond_distance
_geom_bond_publ_flag
B1 . C8 . 1.608(3) yes
B1 . N9 . 1.446(3) yes
B1 . N24 . 1.446(3) yes
Ti2 . N3 . 2.0358(16) yes
Ti2 . N37 . 2.1933(17) yes
Ti2 . N43 . 1.7177(18) yes
Ti2 . C45 . 2.484(2) yes
Ti2 . C46 . 2.524(2) yes
Ti2 . C47 . 2.437(2) yes
Ti2 . C48 . 2.349(2) yes
Ti2 . C49 . 2.398(2) yes
N3 . C4 . 1.378(3) yes
N3 . C8 . 1.491(2) yes
C4 . C5 . 1.361(3) yes
C4 . H41 . 0.965 no
C5 . C6 . 1.440(3) yes
C5 . H51 . 0.952 no
C6 . C7 . 1.335(3) yes
C6 . H61 . 0.946 no
C7 . C8 . 1.527(3) yes
C7 . H71 . 0.942 no
C8 . H81 . 0.998 no
N9 . C10 . 1.443(2) yes
N9 . C22 . 1.408(2) yes
C10 . C11 . 1.403(3) yes
C10 . C15 . 1.407(3) yes
C11 . C12 . 1.397(3) yes
C11 . C19 . 1.518(3) yes
C12 . C13 . 1.387(3) yes
C12 . H121 . 0.939 no
C13 . C14 . 1.379(3) yes
C13 . H131 . 0.934 no
C14 . C15 . 1.399(3) yes
C14 . H141 . 0.937 no
C15 . C16 . 1.519(3) yes
C16 . C17 . 1.531(3) yes
C16 . C18 . 1.531(3) yes
C16 . H161 . 0.983 no
C17 . H172 . 0.969 no
C17 . H171 . 0.964 no
C17 . H173 . 0.966 no
C18 . H181 . 0.961 no
C18 . H183 . 0.955 no
C18 . H182 . 0.973 no
C19 . C20 . 1.531(3) yes
C19 . C21 . 1.542(3) yes
C19 . H191 . 1.001 no
C20 . H201 . 0.977 no
C20 . H202 . 0.977 no
C20 . H203 . 0.965 no
C21 . H212 . 0.968 no
C21 . H213 . 0.980 no
C21 . H211 . 0.961 no
C22 . C23 . 1.336(3) yes
C22 . H221 . 0.947 no
C23 . N24 . 1.395(3) yes
C23 . H231 . 0.948 no
N24 . C25 . 1.442(3) yes
C25 . C26 . 1.409(3) yes
C25 . C33 . 1.405(3) yes
C26 . C27 . 1.523(3) yes
C26 . C30 . 1.395(3) yes
C27 . C28 . 1.529(3) yes
C27 . C29 . 1.535(3) yes
C27 . H271 . 0.994 no
C28 . H282 . 0.954 no
C28 . H283 . 0.962 no
C28 . H281 . 0.953 no
C29 . H291 . 0.952 no
C29 . H293 . 0.967 no
C29 . H292 . 0.967 no
C30 . C31 . 1.383(4) yes
C30 . H301 . 0.943 no
C31 . C32 . 1.374(4) yes
C31 . H311 . 0.937 no
C32 . C33 . 1.398(3) yes
C32 . H321 . 0.962 no
C33 . C34 . 1.520(4) yes
C34 . C35 . 1.522(4) yes
C34 . C36 . 1.536(4) yes
C34 . H341 . 0.989 no
C35 . H353 . 0.966 no
C35 . H351 . 0.966 no
C35 . H352 . 0.969 no
C36 . H361 . 0.972 no
C36 . H362 . 0.965 no
C36 . H363 . 0.959 no
N37 . C38 . 1.351(3) yes
N37 . C42 . 1.342(3) yes
C38 . C39 . 1.380(3) yes
C38 . H381 . 0.952 no
C39 . C40 . 1.374(4) yes
C39 . H391 . 0.937 no
C40 . C41 . 1.383(3) yes
C40 . H401 . 0.934 no
C41 . C42 . 1.379(3) yes
C41 . H411 . 0.934 no
C42 . H421 . 0.935 no
N43 . C44 . 1.451(2) yes
C44 . C55 . 1.526(3) yes
C44 . C56 . 1.554(3) yes
C44 . C57 . 1.518(3) yes
C44 . C58 . 1.548(6) yes
C44 . C59 . 1.524(6) yes
C44 . C60 . 1.536(6) yes
C45 . C46 . 1.425(3) yes
C45 . C49 . 1.413(3) yes
C45 . C54 . 1.507(3) yes
C46 . C47 . 1.417(3) yes
C46 . C53 . 1.502(3) yes
C47 . C48 . 1.427(3) yes
C47 . C52 . 1.503(3) yes
C48 . C49 . 1.424(3) yes
C48 . C51 . 1.502(3) yes
C49 . C50 . 1.505(3) yes
C50 . H501 . 0.947 no
C50 . H503 . 0.979 no
C50 . H502 . 0.959 no
C51 . H512 . 0.967 no
C51 . H511 . 0.966 no
C51 . H513 . 0.968 no
C52 . H523 . 0.963 no
C52 . H521 . 0.954 no
C52 . H522 . 0.963 no
C53 . H531 . 0.974 no
C53 . H532 . 0.970 no
C53 . H533 . 0.965 no
C54 . H543 . 0.970 no
C54 . H541 . 0.948 no
C54 . H542 . 0.959 no
C55 . H551 . 0.965 no
C55 . H552 . 1.004 no
C55 . H553 . 0.974 no
C56 . H562 . 0.988 no
C56 . H563 . 0.970 no
C56 . H561 . 0.976 no
C57 . H571 . 0.970 no
C57 . H572 . 0.953 no
C57 . H573 . 0.950 no
C58 . H582 . 0.962 no
C58 . H583 . 0.959 no
C58 . H581 . 0.963 no
C59 . H591 . 0.961 no
C59 . H593 . 0.959 no
C59 . H592 . 0.961 no
C60 . H602 . 1.260 no
C60 . H601 . 1.268 no
C60 . H603 . 1.266 no

loop_
_geom_hbond_atom_site_label_D
_geom_hbond_site_symmetry_D
_geom_hbond_atom_site_label_H
_geom_hbond_site_symmetry_H
_geom_hbond_atom_site_label_A
_geom_hbond_site_symmetry_A
_geom_hbond_angle_DHA
_geom_hbond_distance_DH
_geom_hbond_distance_HA
_geom_hbond_distance_DA
_geom_hbond_publ_flag
C28 . H283 . C23 . 147 0.96 2.59 3.432(4) yes
C51 . H512 . C58 . 147 0.97 2.57 3.418(4) yes

loop_
_platon_squeeze_void_nr
_platon_squeeze_void_average_x
_platon_squeeze_void_average_y
_platon_squeeze_void_average_z
_platon_squeeze_void_volume
_platon_squeeze_void_count_electrons
_platon_squeeze_void_content
1 0.500 -0.081 0.250 400 32 ' '
2 0.500 0.081 0.750 400 32 ' '
3 0.000 0.419 0.250 400 32 ' '
4 0.000 0.581 0.750 400 32 ' '
